data_1570700
loop_
_publ_author_name
'Tian, Wanlu'
'Li, Chao'
'Tan, Chen'
'Chen, Min'

_publ_section_title
;
 Lewis acid-induced homo- and heterogeneous nickel catalysts for ethylene
 polymerization and copolymerization with polar monomers
;
_journal_issue 7
_journal_name_full 'Polymer Chemistry'
_journal_page_first 631
_journal_page_last 638
_journal_paper_doi 10.1039/D3PY01266B
_journal_volume 15
_journal_year 2024
_chemical_formula_moiety 'C19 H26 N Ni O'
_chemical_formula_sum 'C19 H26 N Ni O'
_chemical_formula_weight 343.12
_space_group_crystal_system tetragonal
_space_group_IT_number 88
_space_group_name_Hall '-I 4ad'
_space_group_name_H-M_alt 'I 41/a :2'
_atom_sites_solution_hydrogens geom
_atom_sites_solution_primary dual
_audit_creation_date 2022-12-08
_audit_creation_method
;
Olex2 1.5-alpha
(compiled 2021.06.11 svn.re2ff6fc5 for OlexSys, GUI svn.r6348)
;
_audit_update_record
;
2023-09-18 deposited with the CCDC.	2024-01-02 downloaded from the CCDC.
;
_cell_angle_alpha 90
_cell_angle_beta 90
_cell_angle_gamma 90
_cell_formula_units_Z 32
_cell_length_a 32.828(3)
_cell_length_b 32.828(3)
_cell_length_c 17.2912(17)
_cell_measurement_reflns_used 9996
_cell_measurement_temperature 170.00
_cell_measurement_theta_max 25.195
_cell_measurement_theta_min 2.203
_cell_volume 18634(3)
_computing_cell_refinement 'SAINT V8.40A (Bruker, 2019)'
_computing_data_reduction 'SAINT V8.40A (Bruker, 2019)'
_computing_molecular_graphics 'Olex2 1.5-alpha (Dolomanov et al., 2009)'
_computing_publication_material 'Olex2 1.5-alpha (Dolomanov et al., 2009)'
_computing_structure_refinement 'SHELXL 2018/3 (Sheldrick, 2015)'
_computing_structure_solution 'SHELXT 2018/2 (Sheldrick, 2018)'
_diffrn_ambient_temperature 170.00
_diffrn_measured_fraction_theta_full 0.986
_diffrn_measured_fraction_theta_max 0.986
_diffrn_measurement_device_type 'CCD area detector'
_diffrn_measurement_method 'phi and omega scans'
_diffrn_radiation_monochromator graphite
_diffrn_radiation_type MoK\a
_diffrn_radiation_wavelength 0.71073
_diffrn_reflns_av_R_equivalents 0.0996
_diffrn_reflns_av_unetI/netI 0.0473
_diffrn_reflns_Laue_measured_fraction_full 0.986
_diffrn_reflns_Laue_measured_fraction_max 0.986
_diffrn_reflns_limit_h_max 38
_diffrn_reflns_limit_h_min -39
_diffrn_reflns_limit_k_max 39
_diffrn_reflns_limit_k_min -39
_diffrn_reflns_limit_l_max 20
_diffrn_reflns_limit_l_min -19
_diffrn_reflns_number 88307
_diffrn_reflns_point_group_measured_fraction_full 0.986
_diffrn_reflns_point_group_measured_fraction_max 0.986
_diffrn_reflns_theta_full 25.022
_diffrn_reflns_theta_max 25.022
_diffrn_reflns_theta_min 2.528
_diffrn_source_current 1.4
_diffrn_source_power 0.07
_diffrn_source_voltage 50.0
_exptl_absorpt_coefficient_mu 0.834
_exptl_absorpt_correction_T_max 0.7454
_exptl_absorpt_correction_T_min 0.6437
_exptl_absorpt_correction_type none
_exptl_absorpt_process_details
;
SADABS-2016/2 (Bruker,2016/2) was used for absorption correction.
wR2(int) was 0.0815 before and 0.0576 after correction.
The Ratio of minimum to maximum transmission is 0.8636.
The \l/2 correction factor is Not present.
;
_exptl_crystal_colour 'metallic dark black'
_exptl_crystal_colour_lustre metallic
_exptl_crystal_colour_modifier dark
_exptl_crystal_colour_primary black
_exptl_crystal_density_diffrn 0.978
_exptl_crystal_description block
_exptl_crystal_F_000 5856
_refine_diff_density_max 0.734
_refine_diff_density_min -0.582
_refine_diff_density_rms 0.066
_refine_ls_extinction_method none
_refine_ls_goodness_of_fit_ref 1.015
_refine_ls_hydrogen_treatment constr
_refine_ls_matrix_type full
_refine_ls_number_parameters 403
_refine_ls_number_reflns 8128
_refine_ls_number_restraints 270
_refine_ls_restrained_S_all 1.028
_refine_ls_R_factor_all 0.1118
_refine_ls_R_factor_gt 0.0761
_refine_ls_shift/su_max 0.001
_refine_ls_shift/su_mean 0.000
_refine_ls_structure_factor_coef Fsqd
_refine_ls_weighting_details 'w=1/[\s^2^(Fo^2^)+(0.0759P)^2^+96.4130P] where P=(Fo^2^+2Fc^2^)/3'
_refine_ls_weighting_scheme calc
_refine_ls_wR_factor_gt 0.1774
_refine_ls_wR_factor_ref 0.1992
_reflns_Friedel_coverage 0.000
_reflns_number_gt 5351
_reflns_number_total 8128
_reflns_threshold_expression 'I > 2\s(I)'
_cod_data_source_file d3py01266b2.cif
_cod_data_source_block 1
_cod_depositor_comments 'Adding full bibliography for 1570700.cif.'
_cod_original_cell_volume 18634(4)
_cod_original_sg_symbol_H-M 'I 41/a'
_cod_database_code 1570700
_shelx_shelxl_version_number 2018/3
_shelx_space_group_comment
;
The symmetry employed for this shelxl refinement is uniquely defined
by the following loop, which should always be used as a source of
symmetry information in preference to the above space-group names.
They are only intended as comments.
;
_olex2_refinement_description
;
1. Fixed Uiso
 At 1.2 times of:
  All C(H) groups, All C(H,H) groups, All C(H,H,H,H) groups
 At 1.5 times of:
  All C(H,H,H) groups
2. Uiso/Uaniso restraints and constraints
C00K \\sim C00P \\sim C00L \\sim C00S \\sim C010 \\sim C011 \\sim C012 \\sim
C014 \\sim C015 \\sim C019 \\sim C01A \\sim C01C \\sim C01F \\sim C01I \\sim
C01K \\sim C01M \\sim C01N \\sim C01R \\sim C01S \\sim C01V \\sim C01W \\sim
C01Z \\sim C022 \\sim C023 \\sim C025 \\sim C027 \\sim C029 \\sim C02F \\sim
C02Q \\sim C7 \\sim C8 \\sim C14 \\sim C3 \\sim C2 \\sim C1 \\sim C6 \\sim C5
\\sim C4: within 2A with sigma of 0.01 and sigma for terminal atoms of 0.02
within 2A
C00K \\sim C00P \\sim C00L \\sim C00S \\sim C010 \\sim C011 \\sim C012 \\sim
C014 \\sim C015 \\sim C019 \\sim C01A \\sim C01C \\sim C01F \\sim C01I \\sim
C01K \\sim C01M \\sim C01N \\sim C01R \\sim C01S \\sim C01V \\sim C01W \\sim
C01Z \\sim C022 \\sim C023 \\sim C025 \\sim C027 \\sim C029 \\sim C02F \\sim
C02Q \\sim C7 \\sim C8 \\sim C14 \\sim C3 \\sim C2 \\sim C1 \\sim C6 \\sim C5
\\sim C4 \\sim C14A \\sim C01J: within 2A with sigma of 0.01 and sigma for
terminal atoms of 0.02 within 2A
3. Rigid body (RIGU) restrains
 C7, C14, C8
 with sigma for 1-2 distances of 0.001 and sigma for 1-3 distances of 0.001
 C14A, C8, C7
 with sigma for 1-2 distances of 0.001 and sigma for 1-3 distances of 0.001
 C01I, C00K, C019
 with sigma for 1-2 distances of 0.001 and sigma for 1-3 distances of 0.001
4. Others
 Sof(H7BC)=Sof(H7BD)=Sof(H8B)=Sof(C14A)=Sof(H14A)=1-FVAR(1)
 Sof(H7AA)=Sof(H7AB)=Sof(H8A)=Sof(C14)=Sof(H14)=FVAR(1)
 Sof(H00C)=Sof(H00D)=Sof(H01D)=Sof(C01J)=Sof(H01M)=1-FVAR(2)
 Sof(H00A)=Sof(H00B)=Sof(H019)=Sof(C01I)=Sof(H01I)=FVAR(2)
5.a Ternary CH refined with riding coordinates:
 C012(H012), C01I(H01I), C01V(H01V), C022(H022), C14(H14), C2(H2), C14A(H14A),
 C01J(H01M)
5.b Secondary CH2 refined with riding coordinates:
 C00K(H00A,H00B), C00K(H00C,H00D)
5.c Aromatic/amide H refined with riding coordinates:
 C019(H019), C019(H01D), C01F(H01F), C023(H023), C025(H025), C01Z(H01Z),
 C01W(H01W), C01S(H01S), C8(H8A), C8(H8B)
5.d Fitted hexagon refined as free rotating group:
 C01A(C01F,C023,C025,C01N,C010), C01Z(C01W,C01S,C01C,C011,C01R)
5.e X=CH2 refined with riding coordinates:
 C7(H7AA,H7AB), C7(H7BC,H7BD), C5(H5A,H5B), C4(H4A,H4B)
5.f Idealised Me refined as rotating group:
 C014(H01A,H01B,H01C), C015(H01N,H01O,H01P), C01K(H01E,H01G,H01H), C01M(H01J,
 H01K,H01L), C027(H02A,H02B,H02C), C029(H02D,H02E,H02F), C02F(H02G,H02H,H02I),
 C02Q(H02J,H02K,H02L), C1(H1A,H1B,H1C), C6(H6A,H6B,H6C)
;
_smtbx_masks_void_probe_radius 1.2
_smtbx_masks_void_truncation_radius 1.2
_olex2_submission_special_instructions 'No special instructions were received'

loop_
_space_group_symop_operation_xyz
'x, y, z'
'-y+3/4, x+1/4, z+1/4'
'-x+1/2, -y, z+1/2'
'y+3/4, -x+3/4, z+3/4'
'x+1/2, y+1/2, z+1/2'
'-y+5/4, x+3/4, z+3/4'
'-x+1, -y+1/2, z+1'
'y+5/4, -x+5/4, z+5/4'
'-x, -y, -z'
'y-3/4, -x-1/4, -z-1/4'
'x-1/2, y, -z-1/2'
'-y-3/4, x-3/4, -z-3/4'
'-x+1/2, -y+1/2, -z+1/2'
'y-1/4, -x+1/4, -z+1/4'
'x, y+1/2, -z'
'-y-1/4, x-1/4, -z-1/4'

loop_
_atom_site_label
_atom_site_type_symbol
_atom_site_fract_x
_atom_site_fract_y
_atom_site_fract_z
_atom_site_U_iso_or_equiv
_atom_site_adp_type
_atom_site_occupancy
_atom_site_site_symmetry_order
_atom_site_calc_flag
_atom_site_refinement_flags_posn
_atom_site_refinement_flags_adp
_atom_site_refinement_flags_occupancy
_atom_site_disorder_assembly
_atom_site_disorder_group
Ni2 Ni -0.59748(2) 0.19466(2) 0.19089(5) 0.0570(2) Uani 1 1 d . . . . .
Ni1 Ni -0.64610(2) 0.10359(2) 0.46710(6) 0.0735(3) Uani 1 1 d . . . . .
O2 O -0.61443(9) 0.21293(10) 0.2907(2) 0.0510(9) Uani 1 1 d . . . . .
O1 O -0.64765(10) 0.14513(10) 0.3912(3) 0.0642(12) Uani 1 1 d . . . . .
N2 N -0.65213(14) 0.17253(14) 0.1842(3) 0.0663(14) Uani 1 1 d . . . . .
N1 N -0.67048(14) 0.14277(14) 0.5331(4) 0.0716(16) Uani 1 1 d . . . . .
C00K C -0.54102(17) 0.2178(2) 0.1885(4) 0.0672(15) Uani 1 1 d . U . . .
H00A H -0.537883 0.246666 0.203761 0.081 Uiso 0.819(13) 1 calc R U P A 1
H00B H -0.518704 0.199891 0.206646 0.081 Uiso 0.819(13) 1 calc R U P A 1
H00C H -0.537606 0.244278 0.161915 0.081 Uiso 0.181(13) 1 calc R U P A 2
H00D H -0.524874 0.215358 0.236600 0.081 Uiso 0.181(13) 1 calc R U P A 2
C00P C -0.67723(17) 0.17790(16) 0.5009(5) 0.0695(17) Uani 1 1 d . U . . .
C00L C -0.66581(15) 0.17920(15) 0.4188(4) 0.0585(15) Uani 1 1 d . U . . .
C00S C -0.67546(16) 0.18457(16) 0.2397(5) 0.0679(17) Uani 1 1 d . U . . .
C012 C -0.65576(19) 0.0824(2) 0.2004(5) 0.091(2) Uani 1 1 d . U . . .
H012 H -0.647806 0.102912 0.240285 0.109 Uiso 1 1 calc R U . . .
C014 C -0.71896(16) 0.1713(2) 0.2513(6) 0.097(3) Uani 1 1 d . U . . .
H01A H -0.729235 0.158981 0.203464 0.146 Uiso 1 1 calc R U . . .
H01B H -0.735713 0.194948 0.264716 0.146 Uiso 1 1 calc R U . . .
H01C H -0.720239 0.151227 0.293227 0.146 Uiso 1 1 calc R U . . .
C015 C -0.6946(2) 0.21418(19) 0.5425(4) 0.079(2) Uani 1 1 d . U . . .
H01N H -0.721667 0.220429 0.521611 0.119 Uiso 1 1 calc R U . . .
H01O H -0.676644 0.237692 0.535216 0.119 Uiso 1 1 calc R U . . .
H01P H -0.696920 0.208056 0.597811 0.119 Uiso 1 1 calc R U . . .
C019 C -0.5715(2) 0.1728(3) 0.0964(4) 0.0880(19) Uani 1 1 d . U . . .
H019 H -0.570195 0.150368 0.061693 0.106 Uiso 0.819(13) 1 calc R U P A 1
H01D H -0.576211 0.160429 0.047502 0.106 Uiso 0.181(13) 1 calc R U P A 2
C01A C -0.66931(15) 0.10565(13) 0.1286(3) 0.092(2) Uani 1 1 d G U . . .
C01F C -0.68425(17) 0.08295(11) 0.0670(4) 0.112(2) Uani 1 1 d G U . . .
H01F H -0.685869 0.054123 0.070848 0.134 Uiso 1 1 calc R U . . .
C023 C -0.69682(19) 0.10242(16) -0.0003(3) 0.129(3) Uani 1 1 d G U . . .
H023 H -0.707027 0.086900 -0.042412 0.154 Uiso 1 1 calc R U . . .
C025 C -0.6944(2) 0.14459(17) -0.0059(3) 0.130(3) Uani 1 1 d G U . . .
H025 H -0.703037 0.157893 -0.051895 0.156 Uiso 1 1 calc R U . . .
C01N C -0.67951(18) 0.16729(11) 0.0557(3) 0.112(2) Uani 1 1 d G U . . .
C010 C -0.66694(15) 0.14782(13) 0.1230(3) 0.090(2) Uani 1 1 d G U . . .
C01I C -0.5568(3) 0.2100(3) 0.1128(6) 0.079(2) Uani 0.819(13) 1 d . U P A 1
H01I H -0.562416 0.233239 0.076981 0.095 Uiso 0.819(13) 1 calc R U P A 1
C01K C -0.6181(2) 0.0567(2) 0.1827(6) 0.105(3) Uani 1 1 d . U . . .
H01E H -0.624037 0.038224 0.139631 0.158 Uiso 1 1 calc R U . . .
H01G H -0.610760 0.040737 0.228556 0.158 Uiso 1 1 calc R U . . .
H01H H -0.595435 0.074611 0.168696 0.158 Uiso 1 1 calc R U . . .
C01M C -0.6894(2) 0.0567(2) 0.2343(7) 0.118(3) Uani 1 1 d . U . . .
H01J H -0.710831 0.074522 0.254823 0.176 Uiso 1 1 calc R U . . .
H01K H -0.678469 0.039840 0.276166 0.176 Uiso 1 1 calc R U . . .
H01L H -0.700906 0.039139 0.194010 0.176 Uiso 1 1 calc R U . . .
C01V C -0.6106(2) 0.1666(3) 0.6472(6) 0.112(2) Uani 1 1 d . U . . .
H01V H -0.611195 0.171911 0.590317 0.134 Uiso 1 1 calc R U . . .
C01Z C -0.72610(15) 0.11167(17) 0.7094(4) 0.124(3) Uani 1 1 d G U . . .
H01Z H -0.751249 0.099272 0.722925 0.148 Uiso 1 1 calc R U . . .
C01W C -0.6989(2) 0.12332(17) 0.7668(3) 0.119(3) Uani 1 1 d G U . . .
H01W H -0.705441 0.118884 0.819692 0.143 Uiso 1 1 calc R U . . .
C01S C -0.66208(18) 0.14147(17) 0.7470(3) 0.112(2) Uani 1 1 d G U . . .
H01S H -0.643485 0.149428 0.786293 0.135 Uiso 1 1 calc R U . . .
C01C C -0.65249(13) 0.14796(15) 0.6697(4) 0.097(2) Uani 1 1 d G U . . .
C011 C -0.67970(16) 0.13631(15) 0.6122(3) 0.0828(19) Uani 1 1 d G U . . .
C01R C -0.71650(15) 0.11817(16) 0.6320(3) 0.109(2) Uani 1 1 d G U . . .
C022 C -0.7451(3) 0.1019(3) 0.5695(7) 0.130(3) Uani 1 1 d . U . . .
H022 H -0.730121 0.101995 0.519162 0.156 Uiso 1 1 calc R U . . .
C027 C -0.5769(3) 0.1364(3) 0.6623(8) 0.149(4) Uani 1 1 d . U . . .
H02A H -0.573348 0.132938 0.718218 0.223 Uiso 1 1 calc R U . . .
H02B H -0.551460 0.146548 0.639660 0.223 Uiso 1 1 calc R U . . .
H02C H -0.583873 0.110138 0.638891 0.223 Uiso 1 1 calc R U . . .
C029 C -0.7604(3) 0.0585(3) 0.5847(8) 0.159(4) Uani 1 1 d . U . . .
H02D H -0.737206 0.040946 0.597505 0.238 Uiso 1 1 calc R U . . .
H02E H -0.774026 0.048113 0.538395 0.238 Uiso 1 1 calc R U . . .
H02F H -0.779610 0.058815 0.628065 0.238 Uiso 1 1 calc R U . . .
C02F C -0.6017(3) 0.2067(3) 0.6872(8) 0.164(4) Uani 1 1 d . U . . .
H02G H -0.626540 0.223331 0.688408 0.246 Uiso 1 1 calc R U . . .
H02H H -0.580391 0.221276 0.658844 0.246 Uiso 1 1 calc R U . . .
H02I H -0.592556 0.201498 0.740223 0.246 Uiso 1 1 calc R U . . .
C02Q C -0.7810(4) 0.1313(3) 0.5628(8) 0.169(5) Uani 1 1 d . U . . .
H02J H -0.794370 0.133927 0.613157 0.253 Uiso 1 1 calc R U . . .
H02K H -0.800474 0.120870 0.524743 0.253 Uiso 1 1 calc R U . . .
H02L H -0.771055 0.158085 0.546055 0.253 Uiso 1 1 calc R U . . .
C7 C -0.6183(2) 0.05967(16) 0.4059(5) 0.0835(18) Uani 1 1 d . U . . .
H7AA H -0.599054 0.078360 0.426479 0.100 Uiso 0.501(11) 1 calc R U P B 1
H7AB H -0.617938 0.053189 0.352407 0.100 Uiso 0.501(11) 1 calc R U P B 1
H7BC H -0.644776 0.061344 0.383923 0.100 Uiso 0.499(11) 1 calc R U P B 2
H7BD H -0.594968 0.060160 0.373508 0.100 Uiso 0.499(11) 1 calc R U P B 2
C8 C -0.6432(2) 0.05548(19) 0.5368(6) 0.097(2) Uani 1 1 d . U . . .
H8A H -0.641941 0.046105 0.588739 0.116 Uiso 0.501(11) 1 calc R U P B 1
H8B H -0.656716 0.041106 0.577026 0.116 Uiso 0.499(11) 1 calc R U P B 2
C14 C -0.6444(4) 0.0434(4) 0.4499(11) 0.089(3) Uani 0.501(11) 1 d . U P B 1
H14 H -0.668506 0.028773 0.427854 0.107 Uiso 0.501(11) 1 calc R U P B 1
C3 C -0.65713(15) 0.21605(15) 0.2912(4) 0.0630(16) Uani 1 1 d . U . C -2
C2 C -0.6774(3) 0.2134(3) 0.0480(7) 0.130(3) Uani 1 1 d . U . . .
H2 H -0.657590 0.223167 0.087800 0.156 Uiso 1 1 calc R U . . .
C1 C -0.6601(5) 0.2260(4) -0.0319(8) 0.187(5) Uani 1 1 d . U . . .
H1A H -0.630297 0.226050 -0.029878 0.280 Uiso 1 1 calc R U . . .
H1B H -0.669854 0.253386 -0.045120 0.280 Uiso 1 1 calc R U . . .
H1C H -0.669316 0.206639 -0.071352 0.280 Uiso 1 1 calc R U . . .
C6 C -0.7185(3) 0.2326(3) 0.0676(7) 0.163(5) Uani 1 1 d . U . . .
H6A H -0.738442 0.225293 0.027893 0.244 Uiso 1 1 calc R U . . .
H6B H -0.715559 0.262311 0.069597 0.244 Uiso 1 1 calc R U . . .
H6C H -0.727746 0.222603 0.118046 0.244 Uiso 1 1 calc R U . . .
C5 C -0.67253(15) 0.21196(15) 0.3763(4) 0.0630(16) Uani 1 1 d . U . D -1
H5A H -0.664486 0.212386 0.323526 0.076 Uiso 1 1 calc R U . D -1
H5B H -0.685397 0.235091 0.398502 0.076 Uiso 1 1 calc R U . D -1
C4 C -0.67018(17) 0.25805(16) 0.2592(4) 0.0703(18) Uani 1 1 d . U . . .
H4A H -0.650131 0.277070 0.242942 0.084 Uiso 1 1 calc R U . C .
H4B H -0.698259 0.264842 0.255886 0.084 Uiso 1 1 calc R U . . .
C14A C -0.6132(5) 0.0561(3) 0.4954(11) 0.089(3) Uani 0.499(11) 1 d . U P B 2
H14A H -0.585719 0.060233 0.519037 0.106 Uiso 0.499(11) 1 calc R U P B 2
C01J C -0.5426(12) 0.1867(15) 0.146(3) 0.078(3) Uani 0.181(13) 1 d . U P A 2
H01M H -0.528602 0.163258 0.171802 0.093 Uiso 0.181(13) 1 calc R U P A 2

loop_
_atom_site_aniso_label
_atom_site_aniso_U_11
_atom_site_aniso_U_22
_atom_site_aniso_U_33
_atom_site_aniso_U_23
_atom_site_aniso_U_13
_atom_site_aniso_U_12
Ni2 0.0404(4) 0.0535(4) 0.0770(5) -0.0095(4) -0.0134(4) -0.0017(3)
Ni1 0.0444(4) 0.0333(4) 0.1428(9) 0.0151(4) 0.0228(5) 0.0055(3)
O2 0.0277(16) 0.0387(18) 0.087(3) -0.0070(18) -0.0008(17) -0.0037(13)
O1 0.0373(19) 0.0285(17) 0.127(4) 0.002(2) 0.012(2) 0.0043(14)
N2 0.047(3) 0.048(3) 0.104(4) -0.018(3) -0.025(3) -0.001(2)
N1 0.051(3) 0.045(3) 0.119(5) 0.021(3) 0.017(3) 0.006(2)
C00K 0.045(3) 0.078(4) 0.079(4) -0.008(3) 0.006(3) -0.005(3)
C00P 0.042(3) 0.038(3) 0.129(5) 0.015(3) 0.022(3) 0.007(2)
C00L 0.031(2) 0.034(3) 0.111(5) 0.009(3) 0.006(3) 0.002(2)
C00S 0.037(3) 0.037(3) 0.129(5) -0.013(3) -0.016(3) 0.005(2)
C012 0.053(3) 0.058(4) 0.161(6) -0.037(4) -0.011(4) 0.001(3)
C014 0.030(3) 0.061(4) 0.200(8) -0.027(5) -0.015(4) -0.005(3)
C015 0.073(4) 0.056(4) 0.110(6) 0.012(4) 0.031(4) 0.021(3)
C019 0.081(4) 0.105(4) 0.078(4) -0.025(3) 0.007(3) -0.007(3)
C01A 0.059(3) 0.067(3) 0.150(5) -0.038(4) -0.030(4) 0.010(3)
C01F 0.094(5) 0.082(4) 0.160(6) -0.051(4) -0.042(5) 0.004(4)
C023 0.126(5) 0.103(5) 0.158(6) -0.049(5) -0.067(5) 0.000(5)
C025 0.136(6) 0.106(5) 0.148(6) -0.035(5) -0.081(5) 0.004(5)
C01N 0.112(5) 0.089(4) 0.134(5) -0.032(4) -0.072(4) 0.004(4)
C010 0.065(4) 0.065(4) 0.140(5) -0.028(4) -0.042(4) 0.008(3)
C01I 0.066(4) 0.094(4) 0.078(4) -0.010(4) 0.003(3) 0.002(3)
C01K 0.067(4) 0.075(5) 0.174(8) -0.037(5) -0.010(5) 0.005(4)
C01M 0.077(5) 0.069(5) 0.207(9) -0.035(6) -0.007(6) -0.014(4)
C01V 0.080(5) 0.097(5) 0.158(6) 0.023(5) -0.005(5) -0.008(4)
C01Z 0.109(5) 0.103(5) 0.159(7) 0.046(5) 0.055(5) 0.015(4)
C01W 0.123(6) 0.096(5) 0.138(6) 0.037(5) 0.051(5) 0.023(5)
C01S 0.115(5) 0.084(4) 0.138(6) 0.036(4) 0.024(5) 0.019(4)
C01C 0.085(4) 0.072(4) 0.134(5) 0.031(4) 0.014(4) 0.012(3)
C011 0.071(4) 0.059(3) 0.119(5) 0.027(4) 0.029(4) 0.011(3)
C01R 0.081(4) 0.093(4) 0.153(6) 0.027(4) 0.044(4) 0.000(4)
C022 0.089(5) 0.119(6) 0.182(7) 0.034(6) 0.042(5) -0.020(5)
C027 0.088(6) 0.111(7) 0.248(12) -0.011(8) 0.016(7) -0.001(5)
C029 0.108(7) 0.138(8) 0.231(11) 0.020(8) 0.047(8) -0.040(6)
C02F 0.137(8) 0.096(7) 0.260(13) 0.014(8) -0.006(9) -0.017(6)
C02Q 0.133(9) 0.130(8) 0.243(12) 0.050(9) -0.007(9) -0.012(7)
C7 0.059(3) 0.033(3) 0.158(5) 0.007(3) 0.005(3) 0.009(2)
C8 0.084(4) 0.045(3) 0.162(5) 0.023(4) 0.012(4) 0.012(3)
C14 0.064(5) 0.038(4) 0.166(6) 0.015(4) 0.007(4) 0.009(4)
C3 0.033(3) 0.034(3) 0.122(5) -0.004(3) 0.000(3) 0.003(2)
C2 0.149(6) 0.099(5) 0.141(6) -0.013(5) -0.090(6) 0.007(5)
C1 0.239(13) 0.152(10) 0.170(11) -0.006(9) -0.096(10) -0.030(9)
C6 0.155(9) 0.113(7) 0.221(11) -0.025(7) -0.117(8) 0.053(6)
C5 0.038(3) 0.036(3) 0.115(5) -0.007(3) 0.012(3) 0.001(2)
C4 0.043(3) 0.043(3) 0.126(6) 0.009(3) -0.020(3) 0.006(2)
C14A 0.073(4) 0.034(4) 0.159(6) 0.018(5) 0.004(4) 0.007(4)
C01J 0.062(6) 0.092(7) 0.079(6) -0.016(6) 0.004(6) -0.002(6)

loop_
_atom_type_symbol
_atom_type_description
_atom_type_scat_dispersion_real
_atom_type_scat_dispersion_imag
_atom_type_scat_source
C C 0.0033 0.0016 'International Tables Vol C Tables 4.2.6.8 and 6.1.1.4'
H H 0.0000 0.0000 'International Tables Vol C Tables 4.2.6.8 and 6.1.1.4'
N N 0.0061 0.0033 'International Tables Vol C Tables 4.2.6.8 and 6.1.1.4'
Ni Ni 0.3393 1.1124 'International Tables Vol C Tables 4.2.6.8 and 6.1.1.4'
O O 0.0106 0.0060 'International Tables Vol C Tables 4.2.6.8 and 6.1.1.4'

loop_
_geom_angle_atom_site_label_1
_geom_angle_atom_site_label_2
_geom_angle_atom_site_label_3
_geom_angle
_geom_angle_site_symmetry_1
_geom_angle_site_symmetry_3
_geom_angle_publ_flag
O2 Ni2 N2 84.38(19) . . ?
O2 Ni2 C00K 99.8(2) . . ?
O2 Ni2 C019 170.4(3) . . ?
O2 Ni2 C01I 137.6(3) . . ?
O2 Ni2 C01J 131.4(12) . . ?
N2 Ni2 C00K 175.4(3) . . ?
N2 Ni2 C019 102.3(3) . . ?
N2 Ni2 C01I 133.1(3) . . ?
N2 Ni2 C01J 140.3(11) . . ?
C019 Ni2 C00K 73.8(3) . . ?
C019 Ni2 C01J 40.1(12) . . ?
C01I Ni2 C00K 42.2(3) . . ?
C01I Ni2 C019 39.8(3) . . ?
C01J Ni2 C00K 36.8(11) . . ?
O1 Ni1 N1 85.2(2) . . ?
O1 Ni1 C7 99.5(3) . . ?
O1 Ni1 C8 173.4(3) . . ?
O1 Ni1 C14 127.5(6) . . ?
O1 Ni1 C14A 139.6(5) . . ?
N1 Ni1 C7 174.8(3) . . ?
N1 Ni1 C8 101.2(3) . . ?
N1 Ni1 C14 140.5(5) . . ?
N1 Ni1 C14A 128.5(6) . . ?
C8 Ni1 C7 74.2(3) . . ?
C8 Ni1 C14 45.9(5) . . ?
C14 Ni1 C7 36.8(5) . . ?
C14A Ni1 C7 46.3(6) . . ?
C14A Ni1 C8 35.9(5) . . ?
C3 O2 Ni2 108.6(4) . . ?
C00L O1 Ni1 111.2(4) . . ?
C00S N2 Ni2 113.0(4) . . ?
C00S N2 C010 121.8(5) . . ?
C010 N2 Ni2 125.2(4) . . ?
C00P N1 Ni1 114.6(5) . . ?
C00P N1 C011 120.6(6) . . ?
C011 N1 Ni1 124.7(3) . . ?
Ni2 C00K H00A 117.0 . . ?
Ni2 C00K H00B 117.0 . . ?
Ni2 C00K H00C 116.6 . . ?
Ni2 C00K H00D 116.6 . . ?
H00A C00K H00B 114.0 . . ?
H00C C00K H00D 113.6 . . ?
C01I C00K Ni2 67.4(4) . . ?
C01I C00K H00A 117.0 . . ?
C01I C00K H00B 117.0 . . ?
C01J C00K Ni2 70.6(17) . . ?
C01J C00K H00C 116.6 . . ?
C01J C00K H00D 116.6 . . ?
N1 C00P C00L 113.3(5) . . ?
N1 C00P C015 124.2(7) . . ?
C00L C00P C015 122.4(5) . . ?
O1 C00L C00P 115.4(5) . . ?
C5 C00L O1 123.3(6) . . ?
C5 C00L C00P 121.2(5) . . ?
N2 C00S C014 124.9(6) . . ?
N2 C00S C3 114.7(5) . . ?
C3 C00S C014 120.3(6) . . ?
C01A C012 H012 107.4 . . ?
C01A C012 C01K 110.5(7) . . ?
C01K C012 H012 107.4 . . ?
C01M C012 H012 107.4 . . ?
C01M C012 C01A 112.5(6) . . ?
C01M C012 C01K 111.3(6) . . ?
C00S C014 H01A 109.5 . . ?
C00S C014 H01B 109.5 . . ?
C00S C014 H01C 109.5 . . ?
H01A C014 H01B 109.5 . . ?
H01A C014 H01C 109.5 . . ?
H01B C014 H01C 109.5 . . ?
C00P C015 H01N 109.5 . . ?
C00P C015 H01O 109.5 . . ?
C00P C015 H01P 109.5 . . ?
H01N C015 H01O 109.5 . . ?
H01N C015 H01P 109.5 . . ?
H01O C015 H01P 109.5 . . ?
Ni2 C019 H019 145.3 . . ?
Ni2 C019 H01D 145.0 . . ?
C01I C019 Ni2 69.5(5) . . ?
C01I C019 H019 145.3 . . ?
C01J C019 Ni2 70.0(16) . . ?
C01J C019 H01D 145.0 . . ?
C01F C01A C012 117.3(4) . . ?
C01F C01A C010 120.0 . . ?
C010 C01A C012 122.7(4) . . ?
C01A C01F H01F 120.0 . . ?
C01A C01F C023 120.0 . . ?
C023 C01F H01F 120.0 . . ?
C01F C023 H023 120.0 . . ?
C025 C023 C01F 120.0 . . ?
C025 C023 H023 120.0 . . ?
C023 C025 H025 120.0 . . ?
C023 C025 C01N 120.0 . . ?
C01N C025 H025 120.0 . . ?
C025 C01N C010 120.0 . . ?
C025 C01N C2 118.8(5) . . ?
C010 C01N C2 121.2(5) . . ?
C01A C010 N2 122.4(4) . . ?
C01N C010 N2 117.6(4) . . ?
C01N C010 C01A 120.0 . . ?
Ni2 C01I H01I 119.8 . . ?
C00K C01I Ni2 70.4(5) . . ?
C00K C01I H01I 119.8 . . ?
C019 C01I Ni2 70.7(5) . . ?
C019 C01I C00K 119.1(9) . . ?
C019 C01I H01I 119.8 . . ?
C012 C01K H01E 109.5 . . ?
C012 C01K H01G 109.5 . . ?
C012 C01K H01H 109.5 . . ?
H01E C01K H01G 109.5 . . ?
H01E C01K H01H 109.5 . . ?
H01G C01K H01H 109.5 . . ?
C012 C01M H01J 109.5 . . ?
C012 C01M H01K 109.5 . . ?
C012 C01M H01L 109.5 . . ?
H01J C01M H01K 109.5 . . ?
H01J C01M H01L 109.5 . . ?
H01K C01M H01L 109.5 . . ?
C01C C01V H01V 107.4 . . ?
C027 C01V H01V 107.4 . . ?
C027 C01V C01C 110.4(7) . . ?
C027 C01V C02F 110.5(9) . . ?
C02F C01V H01V 107.4 . . ?
C02F C01V C01C 113.5(8) . . ?
C01W C01Z H01Z 120.0 . . ?
C01W C01Z C01R 120.0 . . ?
C01R C01Z H01Z 120.0 . . ?
C01Z C01W H01W 120.0 . . ?
C01Z C01W C01S 120.0 . . ?
C01S C01W H01W 120.0 . . ?
C01W C01S H01S 120.0 . . ?
C01C C01S C01W 120.0 . . ?
C01C C01S H01S 120.0 . . ?
C01S C01C C01V 120.1(6) . . ?
C011 C01C C01V 119.9(6) . . ?
C011 C01C C01S 120.0 . . ?
C01C C011 N1 120.8(4) . . ?
C01C C011 C01R 120.0 . . ?
C01R C011 N1 119.2(4) . . ?
C01Z C01R C022 119.2(5) . . ?
C011 C01R C01Z 120.0 . . ?
C011 C01R C022 120.6(5) . . ?
C01R C022 H022 108.2 . . ?
C01R C022 C029 113.8(9) . . ?
C029 C022 H022 108.2 . . ?
C02Q C022 C01R 107.9(9) . . ?
C02Q C022 H022 108.2 . . ?
C02Q C022 C029 110.4(8) . . ?
C01V C027 H02A 109.5 . . ?
C01V C027 H02B 109.5 . . ?
C01V C027 H02C 109.5 . . ?
H02A C027 H02B 109.5 . . ?
H02A C027 H02C 109.5 . . ?
H02B C027 H02C 109.5 . . ?
C022 C029 H02D 109.5 . . ?
C022 C029 H02E 109.5 . . ?
C022 C029 H02F 109.5 . . ?
H02D C029 H02E 109.5 . . ?
H02D C029 H02F 109.5 . . ?
H02E C029 H02F 109.5 . . ?
C01V C02F H02G 109.5 . . ?
C01V C02F H02H 109.5 . . ?
C01V C02F H02I 109.5 . . ?
H02G C02F H02H 109.5 . . ?
H02G C02F H02I 109.5 . . ?
H02H C02F H02I 109.5 . . ?
C022 C02Q H02J 109.5 . . ?
C022 C02Q H02K 109.5 . . ?
C022 C02Q H02L 109.5 . . ?
H02J C02Q H02K 109.5 . . ?
H02J C02Q H02L 109.5 . . ?
H02K C02Q H02L 109.5 . . ?
Ni1 C7 H7AA 69.0 . . ?
Ni1 C7 H7AB 132.9 . . ?
Ni1 C7 H7BC 75.8 . . ?
Ni1 C7 H7BD 131.7 . . ?
H7AA C7 H7AB 120.0 . . ?
H7BC C7 H7BD 120.0 . . ?
C14 C7 Ni1 71.2(7) . . ?
C14 C7 H7AA 120.0 . . ?
C14 C7 H7AB 120.0 . . ?
C14A C7 Ni1 65.2(5) . . ?
C14A C7 H7BC 120.0 . . ?
C14A C7 H7BD 120.0 . . ?
Ni1 C8 H8A 146.3 . . ?
Ni1 C8 H8B 144.7 . . ?
C14 C8 Ni1 67.3(6) . . ?
C14 C8 H8A 146.3 . . ?
C14A C8 Ni1 70.7(7) . . ?
C14A C8 H8B 144.7 . . ?
Ni1 C14 H14 120.7 . . ?
C7 C14 Ni1 72.0(6) . . ?
C7 C14 C8 117.1(13) . . ?
C7 C14 H14 120.7 . . ?
C8 C14 Ni1 66.7(6) . . ?
C8 C14 H14 120.7 . . ?
O2 C3 C00S 110.4(4) . . ?
O2 C3 C4 109.8(4) . . ?
C00S C3 C4 107.0(5) . . ?
C01N C2 H2 106.8 . . ?
C01N C2 C1 111.2(9) . . ?
C01N C2 C6 110.6(9) . . ?
C1 C2 H2 106.8 . . ?
C6 C2 H2 106.8 . . ?
C6 C2 C1 114.2(9) . . ?
C2 C1 H1A 109.5 . . ?
C2 C1 H1B 109.5 . . ?
C2 C1 H1C 109.5 . . ?
H1A C1 H1B 109.5 . . ?
H1A C1 H1C 109.5 . . ?
H1B C1 H1C 109.5 . . ?
C2 C6 H6A 109.5 . . ?
C2 C6 H6B 109.5 . . ?
C2 C6 H6C 109.5 . . ?
H6A C6 H6B 109.5 . . ?
H6A C6 H6C 109.5 . . ?
H6B C6 H6C 109.5 . . ?
C00L C5 H5A 120.0 . . ?
C00L C5 H5B 120.0 . . ?
H5A C5 H5B 120.0 . . ?
C3 C4 H4A 120.0 . . ?
C3 C4 H4B 120.0 . . ?
H4A C4 H4B 120.0 . . ?
Ni1 C14A H14A 119.5 . . ?
C7 C14A Ni1 68.5(6) . . ?
C7 C14A H14A 119.5 . . ?
C8 C14A Ni1 73.4(7) . . ?
C8 C14A C7 119.8(13) . . ?
C8 C14A H14A 119.5 . . ?
Ni2 C01J H01M 110.1 . . ?
C00K C01J Ni2 72.6(18) . . ?
C00K C01J C019 132(4) . . ?
C00K C01J H01M 110.1 . . ?
C019 C01J Ni2 69.9(17) . . ?
C019 C01J H01M 110.1 . . ?

loop_
_geom_bond_atom_site_label_1
_geom_bond_atom_site_label_2
_geom_bond_distance
_geom_bond_site_symmetry_2
_geom_bond_publ_flag
Ni2 O2 1.910(4) . ?
Ni2 N2 1.939(5) . ?
Ni2 C00K 2.003(6) . ?
Ni2 C019 1.979(7) . ?
Ni2 C01I 1.964(9) . ?
Ni2 C01J 1.98(4) . ?
Ni1 O1 1.893(4) . ?
Ni1 N1 1.897(5) . ?
Ni1 C7 2.007(7) . ?
Ni1 C8 1.989(8) . ?
Ni1 C14 1.998(13) . ?
Ni1 C14A 1.958(13) . ?
O2 C3 1.405(6) . ?
O1 C00L 1.354(6) . ?
N2 C00S 1.290(8) . ?
N2 C010 1.419(6) . ?
N1 C00P 1.300(7) . ?
N1 C011 1.417(7) . ?
C00K H00A 0.9900 . ?
C00K H00B 0.9900 . ?
C00K H00C 0.9900 . ?
C00K H00D 0.9900 . ?
C00K C01I 1.430(11) . ?
C00K C01J 1.26(4) . ?
C00P C00L 1.469(9) . ?
C00P C015 1.504(8) . ?
C00L C5 1.321(8) . ?
C00S C014 1.507(8) . ?
C00S C3 1.491(8) . ?
C012 H012 1.0000 . ?
C012 C01A 1.523(10) . ?
C012 C01K 1.526(9) . ?
C012 C01M 1.508(11) . ?
C014 H01A 0.9800 . ?
C014 H01B 0.9800 . ?
C014 H01C 0.9800 . ?
C015 H01N 0.9800 . ?
C015 H01O 0.9800 . ?
C015 H01P 0.9800 . ?
C019 H019 0.9500 . ?
C019 H01D 0.9500 . ?
C019 C01I 1.344(11) . ?
C019 C01J 1.36(4) . ?
C01A C01F 1.3900 . ?
C01A C010 1.3900 . ?
C01F H01F 0.9500 . ?
C01F C023 1.3900 . ?
C023 H023 0.9500 . ?
C023 C025 1.3900 . ?
C025 H025 0.9500 . ?
C025 C01N 1.3900 . ?
C01N C010 1.3900 . ?
C01N C2 1.520(10) . ?
C01I H01I 1.0000 . ?
C01K H01E 0.9800 . ?
C01K H01G 0.9800 . ?
C01K H01H 0.9800 . ?
C01M H01J 0.9800 . ?
C01M H01K 0.9800 . ?
C01M H01L 0.9800 . ?
C01V H01V 1.0000 . ?
C01V C01C 1.553(9) . ?
C01V C027 1.509(12) . ?
C01V C02F 1.517(13) . ?
C01Z H01Z 0.9500 . ?
C01Z C01W 1.3900 . ?
C01Z C01R 1.3900 . ?
C01W H01W 0.9500 . ?
C01W C01S 1.3900 . ?
C01S H01S 0.9500 . ?
C01S C01C 1.3900 . ?
C01C C011 1.3900 . ?
C011 C01R 1.3900 . ?
C01R C022 1.529(12) . ?
C022 H022 1.0000 . ?
C022 C029 1.533(12) . ?
C022 C02Q 1.526(14) . ?
C027 H02A 0.9800 . ?
C027 H02B 0.9800 . ?
C027 H02C 0.9800 . ?
C029 H02D 0.9800 . ?
C029 H02E 0.9800 . ?
C029 H02F 0.9800 . ?
C02F H02G 0.9800 . ?
C02F H02H 0.9800 . ?
C02F H02I 0.9800 . ?
C02Q H02J 0.9800 . ?
C02Q H02K 0.9800 . ?
C02Q H02L 0.9800 . ?
C7 H7AA 0.9500 . ?
C7 H7AB 0.9500 . ?
C7 H7BC 0.9500 . ?
C7 H7BD 0.9500 . ?
C7 C14 1.263(16) . ?
C7 C14A 1.56(2) . ?
C8 H8A 0.9500 . ?
C8 H8B 0.9500 . ?
C8 C14 1.56(2) . ?
C8 C14A 1.218(17) . ?
C14 H14 1.0000 . ?
C3 C4 1.546(7) . ?
C2 H2 1.0000 . ?
C2 C1 1.551(17) . ?
C2 C6 1.526(15) . ?
C1 H1A 0.9800 . ?
C1 H1B 0.9800 . ?
C1 H1C 0.9800 . ?
C6 H6A 0.9800 . ?
C6 H6B 0.9800 . ?
C6 H6C 0.9800 . ?
C5 H5A 0.9500 . ?
C5 H5B 0.9500 . ?
C4 H4A 0.9500 . ?
C4 H4B 0.9500 . ?
C14A H14A 1.0000 . ?
C01J H01M 1.0000 . ?

loop_
_geom_torsion_atom_site_label_1
_geom_torsion_atom_site_label_2
_geom_torsion_atom_site_label_3
_geom_torsion_atom_site_label_4
_geom_torsion
_geom_torsion_site_symmetry_1
_geom_torsion_site_symmetry_2
_geom_torsion_site_symmetry_3
_geom_torsion_site_symmetry_4
_geom_torsion_publ_flag
Ni2 O2 C3 C00S 32.3(6) . . . . ?
Ni2 O2 C3 C4 -85.4(5) . . . . ?
Ni2 N2 C00S C014 -177.7(5) . . . . ?
Ni2 N2 C00S C3 6.5(7) . . . . ?
Ni2 N2 C010 C01A 99.3(5) . . . . ?
Ni2 N2 C010 C01N -80.9(5) . . . . ?
Ni2 C00K C01I C019 -53.1(7) . . . . ?
Ni2 C00K C01J C019 40(4) . . . . ?
Ni2 C019 C01I C00K 53.0(6) . . . . ?
Ni2 C019 C01J C00K -41(4) . . . . ?
Ni1 O1 C00L C00P 4.4(5) . . . . ?
Ni1 O1 C00L C5 -176.6(4) . . . . ?
Ni1 N1 C00P C00L 2.2(7) . . . . ?
Ni1 N1 C00P C015 -177.3(5) . . . . ?
Ni1 N1 C011 C01C 94.4(5) . . . . ?
Ni1 N1 C011 C01R -85.7(5) . . . . ?
Ni1 C7 C14 C8 -50.7(8) . . . . ?
Ni1 C7 C14A C8 54.6(9) . . . . ?
Ni1 C8 C14 C7 53.2(8) . . . . ?
Ni1 C8 C14A C7 -52.3(8) . . . . ?
O1 Ni1 N1 C00P 0.2(4) . . . . ?
O1 Ni1 N1 C011 -177.4(5) . . . . ?
N2 C00S C3 O2 -26.2(8) . . . . ?
N2 C00S C3 C4 93.3(6) . . . . ?
N1 Ni1 O1 C00L -2.6(4) . . . . ?
N1 C00P C00L O1 -4.4(7) . . . . ?
N1 C00P C00L C5 176.6(5) . . . . ?
N1 C011 C01R C01Z -179.9(4) . . . . ?
N1 C011 C01R C022 5.3(7) . . . . ?
C00P N1 C011 C01C -83.1(6) . . . . ?
C00P N1 C011 C01R 96.8(6) . . . . ?
C00S N2 C010 C01A -85.0(6) . . . . ?
C00S N2 C010 C01N 94.7(6) . . . . ?
C012 C01A C01F C023 -179.5(5) . . . . ?
C012 C01A C010 N2 -0.8(6) . . . . ?
C012 C01A C010 C01N 179.5(6) . . . . ?
C014 C00S C3 O2 157.8(6) . . . . ?
C014 C00S C3 C4 -82.8(8) . . . . ?
C015 C00P C00L O1 175.1(5) . . . . ?
C015 C00P C00L C5 -3.9(9) . . . . ?
C01A C01F C023 C025 0.0 . . . . ?
C01F C01A C010 N2 179.7(5) . . . . ?
C01F C01A C010 C01N 0.0 . . . . ?
C01F C023 C025 C01N 0.0 . . . . ?
C023 C025 C01N C010 0.0 . . . . ?
C023 C025 C01N C2 -179.8(7) . . . . ?
C025 C01N C010 N2 -179.7(5) . . . . ?
C025 C01N C010 C01A 0.0 . . . . ?
C025 C01N C2 C1 -44.3(10) . . . . ?
C025 C01N C2 C6 83.8(9) . . . . ?
C010 N2 C00S C014 6.1(10) . . . . ?
C010 N2 C00S C3 -169.7(5) . . . . ?
C010 C01A C01F C023 0.0 . . . . ?
C010 C01N C2 C1 136.0(7) . . . . ?
C010 C01N C2 C6 -96.0(7) . . . . ?
C01K C012 C01A C01F 67.1(6) . . . . ?
C01K C012 C01A C010 -112.5(6) . . . . ?
C01M C012 C01A C01F -58.0(7) . . . . ?
C01M C012 C01A C010 122.4(6) . . . . ?
C01V C01C C011 N1 -2.7(6) . . . . ?
C01V C01C C011 C01R 177.4(5) . . . . ?
C01Z C01W C01S C01C 0.0 . . . . ?
C01Z C01R C022 C029 -43.6(10) . . . . ?
C01Z C01R C022 C02Q 79.3(8) . . . . ?
C01W C01Z C01R C011 0.0 . . . . ?
C01W C01Z C01R C022 174.9(6) . . . . ?
C01W C01S C01C C01V -177.4(5) . . . . ?
C01W C01S C01C C011 0.0 . . . . ?
C01S C01C C011 N1 179.9(5) . . . . ?
C01S C01C C011 C01R 0.0 . . . . ?
C01C C011 C01R C01Z 0.0 . . . . ?
C01C C011 C01R C022 -174.8(6) . . . . ?
C011 N1 C00P C00L 179.9(5) . . . . ?
C011 N1 C00P C015 0.4(9) . . . . ?
C011 C01R C022 C029 131.2(7) . . . . ?
C011 C01R C022 C02Q -105.9(7) . . . . ?
C01R C01Z C01W C01S 0.0 . . . . ?
C027 C01V C01C C01S 70.1(9) . . . . ?
C027 C01V C01C C011 -107.3(8) . . . . ?
C02F C01V C01C C01S -54.5(9) . . . . ?
C02F C01V C01C C011 128.1(8) . . . . ?
C7 Ni1 O1 C00L 179.6(4) . . . . ?
C8 Ni1 N1 C00P -178.2(5) . . . . ?
C8 Ni1 N1 C011 4.3(5) . . . . ?
C14 Ni1 O1 C00L 153.3(6) . . . . ?
C14 Ni1 N1 C00P -149.2(8) . . . . ?
C14 Ni1 N1 C011 33.2(10) . . . . ?
C2 C01N C010 N2 0.0(8) . . . . ?
C2 C01N C010 C01A 179.8(8) . . . . ?
C14A Ni1 O1 C00L -152.5(8) . . . . ?
C14A Ni1 N1 C00P 155.6(7) . . . . ?
C14A Ni1 N1 C011 -21.9(8) . . . . ?

loop_
_smtbx_masks_void_nr
_smtbx_masks_void_average_x
_smtbx_masks_void_average_y
_smtbx_masks_void_average_z
_smtbx_masks_void_volume
_smtbx_masks_void_count_electrons
_smtbx_masks_void_content
1 -0.573 -0.002 -0.512 4758.9 1141.2 ?
2 0.152 0.005 0.154 37.7 0.0 ?
3 0.152 0.505 0.846 37.7 0.0 ?
4 0.255 0.098 0.404 37.7 0.0 ?
5 0.245 0.402 0.096 37.7 0.0 ?
6 0.255 0.598 0.596 37.7 0.0 ?
7 0.245 0.902 0.904 37.7 0.0 ?
8 0.348 -0.005 0.654 37.7 0.0 ?
9 0.348 0.495 0.346 37.7 0.0 ?
10 0.652 0.005 0.346 37.7 0.0 ?
11 0.652 0.505 0.654 37.7 0.0 ?
12 0.755 0.098 0.096 37.7 0.0 ?
13 0.745 0.402 0.404 37.7 0.0 ?
14 0.755 0.598 0.904 37.7 0.0 ?
15 0.745 0.902 0.596 37.7 0.0 ?
16 0.848 -0.005 0.846 37.7 0.0 ?
17 0.848 0.495 0.154 37.7 0.0 ?
